data_2217621
loop_
_publ_author_name
'Jeong Hyeong Han'
'Bong Gon Kim'
'Kil Sik Min'

_publ_section_title <i>trans</i>-(1,8-Dibenzyl-1,3,6,8,10,13-hexaazacyclotetradecane)diisonicotinatonickel(II)
_journal_coeditor_code PK2081
_journal_issue 2
_journal_name_full 'Acta Crystallographica Section E'
_journal_page_first m366
_journal_page_last m366
_journal_paper_doi 10.1107/S1600536808001116
_journal_volume 64
_journal_year 2008
_chemical_formula_iupac '[Ni (C6 H4 N O2)2 (C22 H34 N6)]'
_chemical_formula_moiety 'C34 H42 N8 Ni O4'
_chemical_formula_sum 'C34 H42 N8 Ni O4'
_chemical_formula_weight 685.45
_chemical_name_systematic
;
<i>trans</i>-(1,8-Dibenzyl-1,3,6,8,10,13-
hexaazacyclotetradecane)diisonicotinatonickel(II)
;
_space_group_IT_number 14
_symmetry_cell_setting monoclinic
_symmetry_space_group_name_Hall '-P 2ybc'
_symmetry_space_group_name_H-M 'P 1 21/c 1'
_atom_sites_solution_hydrogens geom
_atom_sites_solution_primary direct
_atom_sites_solution_secondary difmap
_cell_angle_alpha 90.00
_cell_angle_beta 91.8920(10)
_cell_angle_gamma 90.00
_cell_formula_units_Z 2
_cell_length_a 8.3418(5)
_cell_length_b 17.3104(9)
_cell_length_c 10.9596(6)
_cell_measurement_reflns_used 5240
_cell_measurement_temperature 173(2)
_cell_measurement_theta_max 28.13
_cell_measurement_theta_min 2.20
_cell_volume 1581.70(15)
_computing_cell_refinement 'SAINT (Siemens, 1996)'
_computing_data_collection 'SMART (Siemens, 1996)'
_computing_data_reduction 'SHELXTL (Sheldrick, 2008)'
_computing_molecular_graphics 'ORTEP-3 (Farrugia, 1997)'
_computing_publication_material 'SHELXL97 (Sheldrick, 2008)'
_computing_structure_refinement 'SHELXL97 (Sheldrick, 2008)'
_computing_structure_solution 'SHELXS97 (Sheldrick, 2008)'
_diffrn_ambient_temperature 173(2)
_diffrn_measured_fraction_theta_full 0.995
_diffrn_measured_fraction_theta_max 0.936
_diffrn_measurement_device_type 'Siemens SMART CCD'
_diffrn_measurement_method '\f and \w'
_diffrn_radiation_monochromator graphite
_diffrn_radiation_source 'fine-focus sealed tube'
_diffrn_radiation_type MoK\a
_diffrn_radiation_wavelength 0.71073
_diffrn_reflns_av_R_equivalents 0.0218
_diffrn_reflns_av_sigmaI/netI 0.0288
_diffrn_reflns_limit_h_max 9
_diffrn_reflns_limit_h_min -10
_diffrn_reflns_limit_k_max 19
_diffrn_reflns_limit_k_min -22
_diffrn_reflns_limit_l_max 13
_diffrn_reflns_limit_l_min -14
_diffrn_reflns_number 9843
_diffrn_reflns_theta_full 25.00
_diffrn_reflns_theta_max 28.28
_diffrn_reflns_theta_min 2.35
_diffrn_standards_number 0
_exptl_absorpt_coefficient_mu 0.667
_exptl_absorpt_correction_T_max 0.875
_exptl_absorpt_correction_T_min 0.778
_exptl_absorpt_correction_type multi-scan
_exptl_absorpt_process_details '(SADABS; Sheldrick, 1996)'
_exptl_crystal_colour pink
_exptl_crystal_density_diffrn 1.439
_exptl_crystal_density_method 'not measured'
_exptl_crystal_description block
_exptl_crystal_F_000 724
_exptl_crystal_size_max 0.40
_exptl_crystal_size_mid 0.20
_exptl_crystal_size_min 0.20
_refine_diff_density_max 0.518
_refine_diff_density_min -0.555
_refine_ls_extinction_method none
_refine_ls_goodness_of_fit_ref 1.293
_refine_ls_hydrogen_treatment constr
_refine_ls_matrix_type full
_refine_ls_number_parameters 214
_refine_ls_number_reflns 3671
_refine_ls_number_restraints 0
_refine_ls_restrained_S_all 1.293
_refine_ls_R_factor_all 0.0693
_refine_ls_R_factor_gt 0.0621
_refine_ls_shift/su_max 0.000
_refine_ls_shift/su_mean 0.000
_refine_ls_structure_factor_coef Fsqd
_refine_ls_weighting_details 'calc w=1/[\s^2^(Fo^2^)+(0.0189P)^2^+2.8532P] where P=(Fo^2^+2Fc^2^)/3'
_refine_ls_weighting_scheme calc
_refine_ls_wR_factor_gt 0.1134
_refine_ls_wR_factor_ref 0.1157
_reflns_number_gt 3288
_reflns_number_total 3671
_reflns_threshold_expression I>2\s(I)
_cod_data_source_file pk2081.cif
_cod_data_source_block I
_cod_original_sg_symbol_H-M 'P 21/c'
_cod_database_code 2217621
_cod_database_fobs_code 2217621

loop_
_symmetry_equiv_pos_as_xyz
'x, y, z'
'-x, y+1/2, -z+1/2'
'-x, -y, -z'
'x, -y-1/2, z-1/2'

loop_
_atom_site_type_symbol
_atom_site_label
_atom_site_fract_x
_atom_site_fract_y
_atom_site_fract_z
_atom_site_U_iso_or_equiv
_atom_site_adp_type
_atom_site_calc_flag
_atom_site_refinement_flags
_atom_site_occupancy
Ni Ni1 0.5000 0.5000 1.0000 0.01570(13) Uani d S 1
O O1 0.4295(2) 0.54216(12) 0.82075(17) 0.0223(4) Uani d . 1
O O2 0.1901(3) 0.48759(12) 0.77448(18) 0.0279(5) Uani d . 1
N N1 0.2943(3) 0.43532(13) 1.0093(2) 0.0185(5) Uani d . 1
H H1 0.2407 0.4385 0.9337 0.022 Uiso calc R 1
N N2 0.3733(3) 0.58652(13) 1.0846(2) 0.0195(5) Uani d . 1
H H2 0.4031 0.5862 1.1671 0.023 Uiso calc R 1
N N3 0.5746(3) 0.68651(14) 1.0464(2) 0.0216(5) Uani d . 1
N N4 0.3459(3) 0.59376(16) 0.3712(2) 0.0295(6) Uani d . 1
C C1 0.3199(4) 0.35247(17) 1.0367(3) 0.0231(6) Uani d . 1
H H1A 0.3657 0.3476 1.1209 0.028 Uiso calc R 1
H H1B 0.2147 0.3260 1.0340 0.028 Uiso calc R 1
C C2 0.1956(3) 0.47603(17) 1.0988(2) 0.0216(6) Uani d . 1
H H2A 0.2370 0.4653 1.1828 0.026 Uiso calc R 1
H H2B 0.0832 0.4579 1.0915 0.026 Uiso calc R 1
C C3 0.2034(3) 0.56208(17) 1.0729(3) 0.0228(6) Uani d . 1
H H3A 0.1603 0.5730 0.9895 0.027 Uiso calc R 1
H H3B 0.1385 0.5908 1.1318 0.027 Uiso calc R 1
C C4 0.4065(3) 0.66490(17) 1.0359(3) 0.0239(6) Uani d . 1
H H4A 0.3711 0.6669 0.9488 0.029 Uiso calc R 1
H H4B 0.3425 0.7032 1.0805 0.029 Uiso calc R 1
C C5 0.6325(3) 0.68978(17) 1.1745(2) 0.0226(6) Uani d . 1
H H5A 0.6392 0.6365 1.2069 0.027 Uiso calc R 1
H H5B 0.5527 0.7181 1.2223 0.027 Uiso calc R 1
C C6 0.7938(3) 0.72810(16) 1.1938(3) 0.0220(6) Uani d . 1
C C7 0.9015(4) 0.69899(18) 1.2817(3) 0.0299(7) Uani d . 1
H H7 0.8761 0.6531 1.3244 0.036 Uiso calc R 1
C C8 1.0459(4) 0.7364(2) 1.3077(3) 0.0361(8) Uani d . 1
H H8 1.1184 0.7161 1.3681 0.043 Uiso calc R 1
C C9 1.0843(4) 0.8026(2) 1.2465(3) 0.0367(8) Uani d . 1
H H9 1.1830 0.8282 1.2645 0.044 Uiso calc R 1
C C10 0.9780(4) 0.8320(2) 1.1580(3) 0.0386(8) Uani d . 1
H H10 1.0045 0.8777 1.1150 0.046 Uiso calc R 1
C C11 0.8342(4) 0.79516(18) 1.1324(3) 0.0291(7) Uani d . 1
H H11 0.7620 0.8159 1.0720 0.035 Uiso calc R 1
C C12 0.3141(3) 0.52339(16) 0.7488(2) 0.0200(6) Uani d . 1
C C13 0.3282(3) 0.54825(16) 0.6159(2) 0.0206(6) Uani d . 1
C C14 0.4444(4) 0.59945(18) 0.5799(3) 0.0268(6) Uani d . 1
H H14 0.5202 0.6200 0.6378 0.032 Uiso calc R 1
C C15 0.4485(4) 0.6204(2) 0.4576(3) 0.0300(7) Uani d . 1
H H15 0.5290 0.6558 0.4340 0.036 Uiso calc R 1
C C16 0.2331(4) 0.54476(19) 0.4082(3) 0.0280(7) Uani d . 1
H H16 0.1572 0.5258 0.3490 0.034 Uiso calc R 1
C C17 0.2206(4) 0.52022(17) 0.5277(3) 0.0231(6) Uani d . 1
H H17 0.1394 0.4846 0.5489 0.028 Uiso calc R 1

loop_
_atom_site_aniso_label
_atom_site_aniso_U_11
_atom_site_aniso_U_22
_atom_site_aniso_U_33
_atom_site_aniso_U_12
_atom_site_aniso_U_13
_atom_site_aniso_U_23
Ni1 0.0150(2) 0.0204(2) 0.0117(2) -0.0036(2) -0.00054(16) 0.00087(19)
O1 0.0235(10) 0.0286(11) 0.0145(9) -0.0042(8) -0.0035(7) 0.0012(8)
O2 0.0286(11) 0.0330(12) 0.0216(10) -0.0085(9) -0.0051(8) 0.0058(9)
N1 0.0199(11) 0.0240(12) 0.0116(10) -0.0038(9) -0.0006(9) -0.0001(9)
N2 0.0185(11) 0.0245(12) 0.0153(11) -0.0030(9) -0.0017(9) 0.0005(9)
N3 0.0226(12) 0.0229(12) 0.0190(12) -0.0041(10) -0.0021(9) -0.0005(9)
N4 0.0334(14) 0.0398(16) 0.0154(12) 0.0069(12) 0.0004(10) 0.0028(11)
C1 0.0277(15) 0.0266(15) 0.0150(13) -0.0063(12) 0.0015(11) 0.0025(11)
C2 0.0186(13) 0.0308(15) 0.0155(13) -0.0044(11) 0.0008(10) -0.0033(11)
C3 0.0185(14) 0.0298(16) 0.0201(14) -0.0013(12) 0.0003(11) -0.0023(11)
C4 0.0223(14) 0.0260(15) 0.0233(15) 0.0005(12) -0.0027(11) 0.0022(12)
C5 0.0256(15) 0.0257(15) 0.0166(13) -0.0043(12) 0.0004(11) -0.0016(11)
C6 0.0236(15) 0.0222(14) 0.0204(14) -0.0019(11) 0.0016(11) -0.0065(11)
C7 0.0361(18) 0.0229(15) 0.0304(16) -0.0040(13) -0.0032(13) 0.0029(13)
C8 0.0323(18) 0.0322(18) 0.043(2) -0.0009(14) -0.0156(15) 0.0015(15)
C9 0.0275(17) 0.039(2) 0.043(2) -0.0089(15) -0.0075(14) -0.0031(16)
C10 0.0380(19) 0.0323(18) 0.045(2) -0.0127(15) -0.0030(16) 0.0091(15)
C11 0.0291(16) 0.0286(16) 0.0292(16) -0.0034(13) -0.0052(13) 0.0047(13)
C12 0.0248(14) 0.0204(13) 0.0146(12) 0.0026(11) -0.0015(10) -0.0002(10)
C13 0.0223(14) 0.0217(14) 0.0178(13) 0.0070(11) -0.0007(10) -0.0019(11)
C14 0.0297(16) 0.0338(17) 0.0166(14) -0.0012(13) -0.0032(11) -0.0001(12)
C15 0.0321(17) 0.0389(18) 0.0192(14) -0.0034(14) 0.0008(12) 0.0033(13)
C16 0.0267(16) 0.0387(18) 0.0184(14) 0.0055(13) -0.0046(12) -0.0060(12)
C17 0.0236(14) 0.0253(15) 0.0204(14) 0.0018(11) -0.0002(11) -0.0019(11)

loop_
_atom_type_symbol
_atom_type_description
_atom_type_scat_dispersion_real
_atom_type_scat_dispersion_imag
_atom_type_scat_source
C C 0.0033 0.0016 'International Tables Vol C Tables 4.2.6.8 and 6.1.1.4'
H H 0.0000 0.0000 'International Tables Vol C Tables 4.2.6.8 and 6.1.1.4'
N N 0.0061 0.0033 'International Tables Vol C Tables 4.2.6.8 and 6.1.1.4'
O O 0.0106 0.0060 'International Tables Vol C Tables 4.2.6.8 and 6.1.1.4'
Ni Ni 0.3393 1.1124 'International Tables Vol C Tables 4.2.6.8 and 6.1.1.4'

loop_
_geom_angle_atom_site_label_1
_geom_angle_atom_site_label_2
_geom_angle_atom_site_label_3
_geom_angle_site_symmetry_1
_geom_angle_site_symmetry_3
_geom_angle
N1 Ni1 N1 3_667 . 180.00(11)
N1 Ni1 N2 3_667 3_667 86.12(9)
N1 Ni1 N2 . 3_667 93.88(9)
N1 Ni1 N2 3_667 . 93.88(9)
N1 Ni1 N2 . . 86.12(9)
N2 Ni1 N2 3_667 . 180.0000(10)
N1 Ni1 O1 3_667 3_667 91.53(8)
N1 Ni1 O1 . 3_667 88.47(8)
N2 Ni1 O1 3_667 3_667 92.00(8)
N2 Ni1 O1 . 3_667 88.00(8)
N1 Ni1 O1 3_667 . 88.47(8)
N1 Ni1 O1 . . 91.53(8)
N2 Ni1 O1 3_667 . 88.00(8)
N2 Ni1 O1 . . 92.00(8)
O1 Ni1 O1 3_667 . 180.0000(10)
C12 O1 Ni1 . . 131.18(18)
C2 N1 C1 . . 114.0(2)
C2 N1 Ni1 . . 104.91(16)
C1 N1 Ni1 . . 115.03(18)
C2 N1 H1 . . 107.5
C1 N1 H1 . . 107.5
Ni1 N1 H1 . . 107.5
C3 N2 C4 . . 114.8(2)
C3 N2 Ni1 . . 104.84(17)
C4 N2 Ni1 . . 113.30(17)
C3 N2 H2 . . 107.9
C4 N2 H2 . . 107.9
Ni1 N2 H2 . . 107.9
C4 N3 C1 . 3_667 115.7(2)
C4 N3 C5 . . 111.8(2)
C1 N3 C5 3_667 . 115.5(2)
C15 N4 C16 . . 116.4(3)
N3 C1 N1 3_667 . 114.2(2)
N3 C1 H1A 3_667 . 108.7
N1 C1 H1A . . 108.7
N3 C1 H1B 3_667 . 108.7
N1 C1 H1B . . 108.7
H1A C1 H1B . . 107.6
N1 C2 C3 . . 108.4(2)
N1 C2 H2A . . 110.0
C3 C2 H2A . . 110.0
N1 C2 H2B . . 110.0
C3 C2 H2B . . 110.0
H2A C2 H2B . . 108.4
N2 C3 C2 . . 108.1(2)
N2 C3 H3A . . 110.1
C2 C3 H3A . . 110.1
N2 C3 H3B . . 110.1
C2 C3 H3B . . 110.1
H3A C3 H3B . . 108.4
N3 C4 N2 . . 113.4(2)
N3 C4 H4A . . 108.9
N2 C4 H4A . . 108.9
N3 C4 H4B . . 108.9
N2 C4 H4B . . 108.9
H4A C4 H4B . . 107.7
N3 C5 C6 . . 114.5(2)
N3 C5 H5A . . 108.6
C6 C5 H5A . . 108.6
N3 C5 H5B . . 108.6
C6 C5 H5B . . 108.6
H5A C5 H5B . . 107.6
C11 C6 C7 . . 118.5(3)
C11 C6 C5 . . 121.9(3)
C7 C6 C5 . . 119.4(3)
C8 C7 C6 . . 120.6(3)
C8 C7 H7 . . 119.7
C6 C7 H7 . . 119.7
C9 C8 C7 . . 120.3(3)
C9 C8 H8 . . 119.8
C7 C8 H8 . . 119.8
C8 C9 C10 . . 119.6(3)
C8 C9 H9 . . 120.2
C10 C9 H9 . . 120.2
C11 C10 C9 . . 120.3(3)
C11 C10 H10 . . 119.9
C9 C10 H10 . . 119.9
C10 C11 C6 . . 120.7(3)
C10 C11 H11 . . 119.6
C6 C11 H11 . . 119.6
O2 C12 O1 . . 127.4(3)
O2 C12 C13 . . 116.5(2)
O1 C12 C13 . . 116.1(2)
C14 C13 C17 . . 118.0(3)
C14 C13 C12 . . 122.1(3)
C17 C13 C12 . . 119.9(3)
C13 C14 C15 . . 118.9(3)
C13 C14 H14 . . 120.5
C15 C14 H14 . . 120.5
N4 C15 C14 . . 123.8(3)
N4 C15 H15 . . 118.1
C14 C15 H15 . . 118.1
N4 C16 C17 . . 123.8(3)
N4 C16 H16 . . 118.1
C17 C16 H16 . . 118.1
C16 C17 C13 . . 119.1(3)
C16 C17 H17 . . 120.4
C13 C17 H17 . . 120.4

loop_
_geom_bond_atom_site_label_1
_geom_bond_atom_site_label_2
_geom_bond_site_symmetry_2
_geom_bond_distance
Ni1 N1 3_667 2.054(2)
Ni1 N1 . 2.054(2)
Ni1 N2 3_667 2.070(2)
Ni1 N2 . 2.070(2)
Ni1 O1 3_667 2.1591(19)
Ni1 O1 . 2.1591(19)
O1 C12 . 1.266(3)
O2 C12 . 1.246(4)
N1 C2 . 1.479(3)
N1 C1 . 1.479(4)
N1 H1 . 0.9300
N2 C3 . 1.480(3)
N2 C4 . 1.487(4)
N2 H2 . 0.9300
N3 C4 . 1.452(4)
N3 C1 3_667 1.453(4)
N3 C5 . 1.470(4)
N4 C15 . 1.337(4)
N4 C16 . 1.340(4)
C1 N3 3_667 1.453(4)
C1 H1A . 0.9900
C1 H1B . 0.9900
C2 C3 . 1.518(4)
C2 H2A . 0.9900
C2 H2B . 0.9900
C3 H3A . 0.9900
C3 H3B . 0.9900
C4 H4A . 0.9900
C4 H4B . 0.9900
C5 C6 . 1.509(4)
C5 H5A . 0.9900
C5 H5B . 0.9900
C6 C11 . 1.389(4)
C6 C7 . 1.390(4)
C7 C8 . 1.389(5)
C7 H7 . 0.9500
C8 C9 . 1.371(5)
C8 H8 . 0.9500
C9 C10 . 1.388(5)
C9 H9 . 0.9500
C10 C11 . 1.380(4)
C10 H10 . 0.9500
C11 H11 . 0.9500
C12 C13 . 1.527(4)
C13 C14 . 1.380(4)
C13 C17 . 1.386(4)
C14 C15 . 1.391(4)
C14 H14 . 0.9500
C15 H15 . 0.9500
C16 C17 . 1.384(4)
C16 H16 . 0.9500
C17 H17 . 0.9500

loop_
_geom_hbond_atom_site_label_D
_geom_hbond_atom_site_label_H
_geom_hbond_atom_site_label_A
_geom_hbond_site_symmetry_A
_geom_hbond_distance_DH
_geom_hbond_distance_HA
_geom_hbond_distance_DA
_geom_hbond_angle_DHA
_geom_hbond_publ_flag
N1 H1 O2 1_555 0.93 1.97 2.838(3) 154 y
N2 H2 N4 1_556 0.93 2.31 3.160(3) 152 y

loop_
_geom_torsion_atom_site_label_1
_geom_torsion_atom_site_label_2
_geom_torsion_atom_site_label_3
_geom_torsion_atom_site_label_4
_geom_torsion_site_symmetry_1
_geom_torsion_site_symmetry_4
_geom_torsion
N1 Ni1 O1 C12 3_667 . 172.2(2)
N1 Ni1 O1 C12 . . -7.8(2)
N2 Ni1 O1 C12 3_667 . 86.0(2)
N2 Ni1 O1 C12 . . -94.0(2)
N2 Ni1 N1 C2 3_667 . 164.18(17)
N2 Ni1 N1 C2 . . -15.82(17)
O1 Ni1 N1 C2 3_667 . 72.27(17)
O1 Ni1 N1 C2 . . -107.73(17)
N2 Ni1 N1 C1 3_667 . 38.05(18)
N2 Ni1 N1 C1 . . -141.95(18)
O1 Ni1 N1 C1 3_667 . -53.85(18)
O1 Ni1 N1 C1 . . 126.15(18)
N1 Ni1 N2 C3 3_667 . 165.31(17)
N1 Ni1 N2 C3 . . -14.69(17)
O1 Ni1 N2 C3 3_667 . -103.29(17)
O1 Ni1 N2 C3 . . 76.71(17)
N1 Ni1 N2 C4 3_667 . 39.44(19)
N1 Ni1 N2 C4 . . -140.56(19)
O1 Ni1 N2 C4 3_667 . 130.83(18)
O1 Ni1 N2 C4 . . -49.17(18)
C2 N1 C1 N3 . 3_667 -176.2(2)
Ni1 N1 C1 N3 . 3_667 -54.9(3)
C1 N1 C2 C3 . . 170.1(2)
Ni1 N1 C2 C3 . . 43.4(2)
C4 N2 C3 C2 . . 167.2(2)
Ni1 N2 C3 C2 . . 42.2(2)
N1 C2 C3 N2 . . -59.6(3)
C1 N3 C4 N2 3_667 . 72.6(3)
C5 N3 C4 N2 . . -62.3(3)
C3 N2 C4 N3 . . -178.8(2)
Ni1 N2 C4 N3 . . -58.4(3)
C4 N3 C5 C6 . . -167.4(2)
C1 N3 C5 C6 3_667 . 57.5(3)
N3 C5 C6 C11 . . 42.2(4)
N3 C5 C6 C7 . . -142.4(3)
C11 C6 C7 C8 . . 0.3(5)
C5 C6 C7 C8 . . -175.3(3)
C6 C7 C8 C9 . . -0.2(5)
C7 C8 C9 C10 . . -0.2(6)
C8 C9 C10 C11 . . 0.4(6)
C9 C10 C11 C6 . . -0.4(5)
C7 C6 C11 C10 . . 0.0(5)
C5 C6 C11 C10 . . 175.4(3)
Ni1 O1 C12 O2 . . 17.8(4)
Ni1 O1 C12 C13 . . -162.89(18)
O2 C12 C13 C14 . . 168.4(3)
O1 C12 C13 C14 . . -11.0(4)
O2 C12 C13 C17 . . -10.5(4)
O1 C12 C13 C17 . . 170.1(3)
C17 C13 C14 C15 . . -0.1(4)
C12 C13 C14 C15 . . -179.0(3)
C16 N4 C15 C14 . . 0.7(5)
C13 C14 C15 N4 . . -0.1(5)
C15 N4 C16 C17 . . -1.3(5)
N4 C16 C17 C13 . . 1.1(5)
C14 C13 C17 C16 . . -0.4(4)
C12 C13 C17 C16 . . 178.6(3)
